data_7200188
loop_
_publ_author_name
'Lin, Jiao-Min'
'Huang, Bei-Shu'
'Guan, Yang-Fan'
'Liu, Zhao-Qing'
'Wang, Dong-Yao'
'Dong, Wen'

_publ_section_title
;
 Syntheses, structures and properties of seven H2BTA coordinating 3-D
 metallic complexes containing 0-, 1-, 2-, and 3-D frameworks (H2BTA =
 bis(tetrazolyl)amine)
;
_journal_issue 2
_journal_name_full CrystEngComm
_journal_page_first 329
_journal_paper_doi 10.1039/b809415b
_journal_volume 11
_journal_year 2009
_chemical_formula_moiety 'C12 H32 Mn7 N54 O14'
_chemical_formula_sum 'C12 H32 Mn7 N54 O14'
_chemical_formula_weight 1541.50
_chemical_name_systematic
;
?
;
_space_group_IT_number 165
_symmetry_cell_setting hexagonal
_symmetry_space_group_name_Hall '-P 3 2"c'
_symmetry_space_group_name_H-M 'P -3 c 1'
_atom_sites_solution_hydrogens geom
_atom_sites_solution_primary direct
_atom_sites_solution_secondary difmap
_audit_creation_method SHELXL-97
_cell_angle_alpha 90.00
_cell_angle_beta 90.00
_cell_angle_gamma 120.00
_cell_formula_units_Z 2
_cell_length_a 14.3137(3)
_cell_length_b 14.3137(3)
_cell_length_c 13.7292(7)
_cell_measurement_reflns_used 1878
_cell_measurement_temperature 296(2)
_cell_measurement_theta_max 27.520
_cell_measurement_theta_min 1.64
_cell_volume 2436.01(14)
_computing_cell_refinement 'Bruker SMART'
_computing_data_collection 'Bruker SMART'
_computing_data_reduction 'Bruker SMART'
_computing_molecular_graphics 'Bruker SHELXTL'
_computing_publication_material 'Bruker SHELXTL'
_computing_structure_refinement 'SHELXL-97 (Sheldrick, 1997)'
_computing_structure_solution 'SHELXS-97 (Sheldrick, 1997)'
_diffrn_ambient_temperature 296(2)
_diffrn_measured_fraction_theta_full 0.970
_diffrn_measured_fraction_theta_max 0.970
_diffrn_measurement_device_type 'CCD area detector'
_diffrn_measurement_method 'phi and omega scans'
_diffrn_radiation_monochromator graphite
_diffrn_radiation_source 'fine-focus sealed tube'
_diffrn_radiation_type MoK\a
_diffrn_radiation_wavelength 0.71073
_diffrn_reflns_av_R_equivalents 0.0188
_diffrn_reflns_av_sigmaI/netI 0.0128
_diffrn_reflns_limit_h_max 18
_diffrn_reflns_limit_h_min -17
_diffrn_reflns_limit_k_max 12
_diffrn_reflns_limit_k_min -17
_diffrn_reflns_limit_l_max 17
_diffrn_reflns_limit_l_min -17
_diffrn_reflns_number 11729
_diffrn_reflns_theta_full 27.48
_diffrn_reflns_theta_max 27.48
_diffrn_reflns_theta_min 1.64
_diffrn_standards_decay_% 0
_diffrn_standards_interval_count 0
_diffrn_standards_interval_time .
_diffrn_standards_number 0
_exptl_absorpt_coefficient_mu 1.872
_exptl_absorpt_correction_T_max 0.799
_exptl_absorpt_correction_T_min 0.654
_exptl_absorpt_correction_type empirical
_exptl_absorpt_process_details SADABS
_exptl_crystal_colour colorless
_exptl_crystal_density_diffrn 2.102
_exptl_crystal_density_meas ?
_exptl_crystal_density_method .
_exptl_crystal_description block
_exptl_crystal_F_000 1522
_exptl_crystal_size_max 0.239
_exptl_crystal_size_mid 0.193
_exptl_crystal_size_min 0.120
_refine_diff_density_max 0.828
_refine_diff_density_min -0.219
_refine_diff_density_rms 0.063
_refine_ls_extinction_coef 0.0056(4)
_refine_ls_extinction_expression Fc^*^=kFc[1+0.001xFc^2^\l^3^/sin(2\q)]^-1/4^
_refine_ls_extinction_method SHELXL
_refine_ls_goodness_of_fit_ref 1.056
_refine_ls_hydrogen_treatment refall
_refine_ls_matrix_type full
_refine_ls_number_parameters 149
_refine_ls_number_reflns 1870
_refine_ls_number_restraints 0
_refine_ls_restrained_S_all 1.056
_refine_ls_R_factor_all 0.0231
_refine_ls_R_factor_gt 0.0218
_refine_ls_shift/su_max 0.001
_refine_ls_shift/su_mean 0.000
_refine_ls_structure_factor_coef Fsqd
_refine_ls_weighting_details 'calc w=1/[\s^2^(Fo^2^)+(0.0393P)^2^+1.6695P] where P=(Fo^2^+2Fc^2^)/3'
_refine_ls_weighting_scheme calc
_refine_ls_wR_factor_gt 0.0653
_refine_ls_wR_factor_ref 0.0662
_reflns_number_gt 1719
_reflns_number_total 1870
_reflns_threshold_expression >2sigma(I)
_cod_data_source_file b809415b.txt
_cod_data_source_block mn
_cod_depositor_comments
;
The following automatic conversions were performed:
'_symmetry_cell_setting' value 'Hexagonal' changed to 'hexagonal'
according to '/home/saulius/struct/CIF-dictionaries/cif_core.dic'
dictionary named 'cif_core.dic' version 2.4.1 from 2010-06-29.

Automatic conversion script
Id: cif_fix_enum 1527 2010-12-29 10:47:43Z saulius 
;
_cod_original_sg_symbol_H-M P-3c1
_cod_database_code 7200188

loop_
_symmetry_equiv_pos_as_xyz
'x, y, z'
'-y, x-y, z'
'-x+y, -x, z'
'y, x, -z+1/2'
'x-y, -y, -z+1/2'
'-x, -x+y, -z+1/2'
'-x, -y, -z'
'y, -x+y, -z'
'x-y, x, -z'
'-y, -x, z-1/2'
'-x+y, y, z-1/2'
'x, x-y, z-1/2'

loop_
_atom_site_label
_atom_site_type_symbol
_atom_site_fract_x
_atom_site_fract_y
_atom_site_fract_z
_atom_site_U_iso_or_equiv
_atom_site_adp_type
_atom_site_occupancy
_atom_site_symmetry_multiplicity
_atom_site_calc_flag
_atom_site_refinement_flags
_atom_site_disorder_assembly
_atom_site_disorder_group
Mn1 Mn 0.299792(18) 0.502236(18) 0.149714(17) 0.01712(11) Uani 1 1 d . . .
Mn2 Mn 0.0000 0.0000 0.0000 0.01603(14) Uani 1 6 d S . .
O1 O 0.3333 0.6667 0.18262(14) 0.0167(4) Uani 1 3 d S . .
O2 O 0.31301(12) 0.54142(12) -0.00833(10) 0.0271(3) Uani 1 1 d . . .
O3 O 0.31333(10) 0.48321(10) 0.30737(9) 0.0243(3) Uani 1 1 d . . .
N7 N 0.53194(12) 0.51718(11) 0.12787(11) 0.0249(3) Uani 1 1 d . . .
N3 N 0.22366(11) 0.31830(11) 0.13132(10) 0.0207(3) Uani 1 1 d . . .
N5 N 0.21323(12) 0.16340(11) 0.10606(11) 0.0231(3) Uani 1 1 d . . .
N4 N 0.27865(11) 0.26334(12) 0.12727(11) 0.0244(3) Uani 1 1 d . . .
N8 N 0.63761(11) 0.58764(11) 0.11620(11) 0.0239(3) Uani 1 1 d . . .
N6 N 0.11197(11) 0.14682(11) 0.09382(11) 0.0212(3) Uani 1 1 d . . .
N2 N 0.47980(11) 0.56865(11) 0.13973(10) 0.0209(3) Uani 1 1 d . . .
N1 N 0.12641(10) 0.44999(10) 0.13644(10) 0.0191(3) Uani 1 1 d . . .
C1 C 0.64542(12) 0.68398(13) 0.12147(11) 0.0175(3) Uani 1 1 d . . .
N9 N 0.74261(11) 0.77699(11) 0.11230(12) 0.0245(3) Uani 1 1 d . . .
C2 C 0.75672(12) 0.87871(13) 0.11215(11) 0.0181(3) Uani 1 1 d . . .
H1 H 0.314(2) 0.498(2) -0.043(2) 0.044(7) Uiso 1 1 d . . .
H2 H 0.274(3) 0.554(2) -0.026(2) 0.061(10) Uiso 1 1 d . . .
H3 H 0.286(2) 0.417(2) 0.3262(18) 0.043(7) Uiso 1 1 d . . .
H4 H 0.374(3) 0.508(3) 0.329(2) 0.068(10) Uiso 1 1 d . . .

loop_
_atom_site_aniso_label
_atom_site_aniso_U_11
_atom_site_aniso_U_22
_atom_site_aniso_U_33
_atom_site_aniso_U_23
_atom_site_aniso_U_13
_atom_site_aniso_U_12
Mn1 0.01210(14) 0.01227(14) 0.02578(16) -0.00042(9) -0.00074(9) 0.00518(10)
Mn2 0.01054(18) 0.01054(18) 0.0270(3) 0.000 0.000 0.00527(9)
O1 0.0133(5) 0.0133(5) 0.0233(9) 0.000 0.000 0.0067(3)
O2 0.0297(7) 0.0306(7) 0.0282(6) -0.0026(6) -0.0004(5) 0.0205(6)
O3 0.0203(6) 0.0202(6) 0.0288(6) 0.0034(5) -0.0013(5) 0.0075(5)
N7 0.0192(7) 0.0163(7) 0.0393(8) 0.0038(6) 0.0061(6) 0.0090(6)
N3 0.0163(6) 0.0149(6) 0.0317(7) -0.0036(5) -0.0050(5) 0.0084(5)
N5 0.0184(7) 0.0170(7) 0.0358(8) -0.0039(6) -0.0072(6) 0.0104(6)
N4 0.0196(7) 0.0181(7) 0.0380(8) -0.0054(6) -0.0080(6) 0.0114(6)
N8 0.0170(7) 0.0161(7) 0.0397(8) 0.0039(6) 0.0065(6) 0.0092(5)
N6 0.0165(6) 0.0141(6) 0.0333(7) -0.0024(5) -0.0036(6) 0.0079(5)
N2 0.0158(6) 0.0144(6) 0.0315(7) 0.0025(5) 0.0024(5) 0.0067(5)
N1 0.0144(6) 0.0119(6) 0.0308(7) -0.0022(5) -0.0010(5) 0.0066(5)
C1 0.0140(7) 0.0156(7) 0.0237(7) 0.0024(6) 0.0021(6) 0.0079(6)
N9 0.0119(6) 0.0147(7) 0.0468(9) 0.0030(6) 0.0044(6) 0.0065(5)
C2 0.0125(7) 0.0159(7) 0.0249(7) -0.0002(6) 0.0011(6) 0.0062(6)

loop_
_atom_type_symbol
_atom_type_description
_atom_type_scat_dispersion_real
_atom_type_scat_dispersion_imag
_atom_type_scat_source
C C 0.0033 0.0016 'International Tables Vol C Tables 4.2.6.8 and 6.1.1.4'
H H 0.0000 0.0000 'International Tables Vol C Tables 4.2.6.8 and 6.1.1.4'
N N 0.0061 0.0033 'International Tables Vol C Tables 4.2.6.8 and 6.1.1.4'
O O 0.0106 0.0060 'International Tables Vol C Tables 4.2.6.8 and 6.1.1.4'
Mn Mn 0.3368 0.7283 'International Tables Vol C Tables 4.2.6.8 and 6.1.1.4'

loop_
_geom_angle_atom_site_label_1
_geom_angle_atom_site_label_2
_geom_angle_atom_site_label_3
_geom_angle
_geom_angle_site_symmetry_1
_geom_angle_site_symmetry_3
_geom_angle_publ_flag
O3 Mn1 O1 86.86(6) . . ?
O3 Mn1 N1 101.09(5) . . ?
O1 Mn1 N1 89.22(3) . . ?
O3 Mn1 O2 171.05(5) . . ?
O1 Mn1 O2 89.11(6) . . ?
N1 Mn1 O2 86.82(5) . . ?
O3 Mn1 N2 87.66(5) . . ?
O1 Mn1 N2 88.25(4) . . ?
N1 Mn1 N2 170.74(5) . . ?
O2 Mn1 N2 84.23(5) . . ?
O3 Mn1 N3 89.24(5) . . ?
O1 Mn1 N3 165.85(4) . . ?
N1 Mn1 N3 78.18(5) . . ?
O2 Mn1 N3 96.52(5) . . ?
N2 Mn1 N3 105.20(5) . . ?
N6 Mn2 N6 180.00(9) . 7 ?
N6 Mn2 N6 91.67(5) . 2 ?
N6 Mn2 N6 88.33(5) 7 2 ?
N6 Mn2 N6 91.67(5) . 3 ?
N6 Mn2 N6 88.33(5) 7 3 ?
N6 Mn2 N6 91.67(5) 2 3 ?
N6 Mn2 N6 88.33(5) . 9 ?
N6 Mn2 N6 91.67(5) 7 9 ?
N6 Mn2 N6 88.33(5) 2 9 ?
N6 Mn2 N6 180.00(8) 3 9 ?
N6 Mn2 N6 88.33(5) . 8 ?
N6 Mn2 N6 91.67(5) 7 8 ?
N6 Mn2 N6 180.00(9) 2 8 ?
N6 Mn2 N6 88.33(5) 3 8 ?
N6 Mn2 N6 91.67(5) 9 8 ?
Mn1 O1 Mn1 115.91(3) 3_565 2_665 ?
Mn1 O1 Mn1 115.91(3) 3_565 . ?
Mn1 O1 Mn1 115.91(3) 2_665 . ?
N2 N7 N8 109.93(13) . . ?
C2 N3 N4 103.87(13) 3_565 . ?
C2 N3 Mn1 130.08(11) 3_565 . ?
N4 N3 Mn1 125.70(10) . . ?
N4 N5 N6 109.94(13) . . ?
N5 N4 N3 109.88(13) . . ?
C1 N8 N7 104.57(13) . . ?
C2 N6 N5 104.01(13) 3_565 . ?
C2 N6 Mn2 135.64(11) 3_565 . ?
N5 N6 Mn2 115.16(10) . . ?
N7 N2 N1 109.43(12) . 2_665 ?
N7 N2 Mn1 128.93(11) . . ?
N1 N2 Mn1 121.37(10) 2_665 . ?
C1 N1 N2 104.13(12) 3_565 3_565 ?
C1 N1 Mn1 133.17(11) 3_565 . ?
N2 N1 Mn1 122.66(10) 3_565 . ?
N8 C1 N1 111.94(14) . 2_665 ?
N8 C1 N9 121.47(14) . . ?
N1 C1 N9 126.59(14) 2_665 . ?
C2 N9 C1 125.02(14) . . ?
N3 C2 N6 112.26(14) 2_665 2_665 ?
N3 C2 N9 126.41(14) 2_665 . ?
N6 C2 N9 121.32(14) 2_665 . ?

loop_
_geom_bond_atom_site_label_1
_geom_bond_atom_site_label_2
_geom_bond_distance
_geom_bond_site_symmetry_2
_geom_bond_publ_flag
Mn1 O3 2.1999(13) . ?
Mn1 O1 2.2012(5) . ?
Mn1 N1 2.2129(13) . ?
Mn1 O2 2.2231(14) . ?
Mn1 N2 2.2613(13) . ?
Mn1 N3 2.3056(14) . ?
Mn2 N6 2.2965(14) . ?
Mn2 N6 2.2965(14) 7 ?
Mn2 N6 2.2965(14) 2 ?
Mn2 N6 2.2965(14) 3 ?
Mn2 N6 2.2965(14) 9 ?
Mn2 N6 2.2965(14) 8 ?
O1 Mn1 2.2012(5) 3_565 ?
O1 Mn1 2.2012(5) 2_665 ?
N7 N2 1.295(2) . ?
N7 N8 1.3438(19) . ?
N3 C2 1.333(2) 3_565 ?
N3 N4 1.3643(19) . ?
N5 N4 1.292(2) . ?
N5 N6 1.3572(19) . ?
N8 C1 1.329(2) . ?
N6 C2 1.339(2) 3_565 ?
N2 N1 1.3572(18) 2_665 ?
N1 C1 1.331(2) 3_565 ?
N1 N2 1.3572(18) 3_565 ?
C1 N1 1.331(2) 2_665 ?
C1 N9 1.368(2) . ?
N9 C2 1.367(2) . ?
C2 N3 1.333(2) 2_665 ?
C2 N6 1.339(2) 2_665 ?
